data_2206660
loop_
_publ_author_name
'Mahendra, M'
'Khanum, S. A.'
'Singh, A.'
'Shashikanth, S.'
'Doreswamy, B. H.'
'Sridhar, M. A.'
'Shashidhara Prasad, J.'

_publ_section_title
;
 (4-Methoxyphenyl)(2-methylphenyl)methanone
;
_journal_coeditor_code CI6630
_journal_issue 9
_journal_name_full 'Acta Crystallographica Section E'
_journal_page_first o2990
_journal_page_last o2991
_journal_paper_doi 10.1107/S1600536805025912
_journal_volume 61
_journal_year 2005
_chemical_formula_moiety 'C15 H14 O2'
_chemical_formula_sum 'C15 H14 O2'
_chemical_formula_weight 226.26
_chemical_name_systematic
;
?
;
_space_group_IT_number 14
_symmetry_cell_setting monoclinic
_symmetry_space_group_name_Hall '-P 2ybc'
_symmetry_space_group_name_H-M 'P 1 21/c 1'
_atom_sites_solution_hydrogens geom
_atom_sites_solution_primary direct
_atom_sites_solution_secondary difmap
_audit_creation_method SHELXL-97
_cell_angle_alpha 90
_cell_angle_beta 95.231(2)
_cell_angle_gamma 90
_cell_formula_units_Z 4
_cell_length_a 7.592(4)
_cell_length_b 14.147(7)
_cell_length_c 11.342(7)
_cell_measurement_reflns_used 4020
_cell_measurement_temperature 295(2)
_cell_measurement_theta_max 25.03
_cell_measurement_theta_min 2.31
_cell_volume 1213.1(12)
_computing_cell_refinement 'SCALEPACK (Otwinowski & Minor, 1997)'
_computing_data_collection 'XPRESS (MacScience, 2002)'
_computing_data_reduction 'DENZO (Otwinowski and Minor, 1997) and SCALEPACK'
_computing_molecular_graphics 'PLATON (Spek, 2003) and ORTEPII (Johnson, 1976)'
_computing_publication_material SHELXL97
_computing_structure_refinement 'SHELXL97 (Sheldrick, 1997)'
_computing_structure_solution 'SHELXS97 (Sheldrick, 1990)'
_diffrn_ambient_temperature 295(2)
_diffrn_detector_area_resol_mean 10.0
_diffrn_measured_fraction_theta_full 0.994
_diffrn_measured_fraction_theta_max 0.994
_diffrn_measurement_device_type 'MacScience DIPLabo 32001'
_diffrn_measurement_method '\w scans'
_diffrn_radiation_monochromator graphite
_diffrn_radiation_source 'fine-focus sealed tube'
_diffrn_radiation_type MoK\a
_diffrn_radiation_wavelength 0.71073
_diffrn_reflns_av_R_equivalents 0.0188
_diffrn_reflns_av_sigmaI/netI 0.0226
_diffrn_reflns_limit_h_max 9
_diffrn_reflns_limit_h_min -9
_diffrn_reflns_limit_k_max 16
_diffrn_reflns_limit_k_min -16
_diffrn_reflns_limit_l_max 13
_diffrn_reflns_limit_l_min -13
_diffrn_reflns_number 4020
_diffrn_reflns_theta_full 25.00
_diffrn_reflns_theta_max 25.03
_diffrn_reflns_theta_min 2.31
_diffrn_standards_decay_% 0
_diffrn_standards_number 0
_exptl_absorpt_coefficient_mu 0.081
_exptl_absorpt_correction_type none
_exptl_absorpt_process_details none
_exptl_crystal_colour colourless
_exptl_crystal_density_diffrn 1.239
_exptl_crystal_density_method 'not measured'
_exptl_crystal_description Block
_exptl_crystal_F_000 480
_exptl_crystal_size_max 0.3
_exptl_crystal_size_mid 0.2
_exptl_crystal_size_min 0.2
_refine_diff_density_max 0.405
_refine_diff_density_min -0.368
_refine_ls_extinction_coef 0.22(2)
_refine_ls_extinction_expression Fc^*^=kFc[1+0.001xFc^2^\l^3^/sin(2\q)]^-1/4^
_refine_ls_extinction_method SHELXL97
_refine_ls_goodness_of_fit_ref 1.189
_refine_ls_hydrogen_treatment constr
_refine_ls_matrix_type full
_refine_ls_number_parameters 157
_refine_ls_number_reflns 2123
_refine_ls_number_restraints 0
_refine_ls_restrained_S_all 1.189
_refine_ls_R_factor_all 0.0555
_refine_ls_R_factor_gt 0.0476
_refine_ls_shift/su_max 0.001
_refine_ls_shift/su_mean <0.001
_refine_ls_structure_factor_coef Fsqd
_refine_ls_weighting_details 'calc w = 1/[\s^2^(Fo^2^)+(0.0795P)^2^+0.1331P] where P = (Fo^2^+2Fc^2^)/3'
_refine_ls_weighting_scheme calc
_refine_ls_wR_factor_gt 0.1278
_refine_ls_wR_factor_ref 0.1427
_reflns_number_gt 1882
_reflns_number_total 2123
_reflns_threshold_expression 'I > 2\s(I)'
_cod_data_source_file ci6630.cif
_cod_data_source_block I
_cod_depositor_comments
;
The following automatic conversions were performed:
'_symmetry_cell_setting' value 'Monoclinic' changed to 'monoclinic'
according to '/home/saulius/struct/CIF-dictionaries/cif_core.dic'
dictionary named 'cif_core.dic' version 2.4.1 from 2010-06-29.

Automatic conversion script
Id: cif_fix_enum 1527 2010-12-29 10:47:43Z saulius 

The following automatic conversions were performed:

'_symmetry_cell_setting' value 'Monoclinic' changed to 'monoclinic'
according to /home/saulius/struct/CIF-dictionaries/cif_core.dic
dictionary named 'cif_core.dic' version 2.4.1 from 2010-06-29.

Automatic conversion script
Id: cif_fix_values 1715 2011-07-08 13:25:40Z adriana 
;
_cod_original_sg_symbol_H-M 'P 21/c'
_cod_database_code 2206660
_cod_database_fobs_code 2206660

loop_
_symmetry_equiv_pos_as_xyz
x,y,z
-x,1/2+y,1/2-z
-x,-y,-z
x,1/2-y,1/2+z

loop_
_atom_site_label
_atom_site_fract_x
_atom_site_fract_y
_atom_site_fract_z
_atom_site_U_iso_or_equiv
_atom_site_adp_type
_atom_site_calc_flag
_atom_site_refinement_flags
_atom_site_occupancy
_atom_site_type_symbol
O17 0.36706(15) 0.10452(7) 0.94637(10) 0.0587(4) Uani d . 1 O
C4 0.26855(18) 0.39251(10) 0.96424(12) 0.0453(4) Uani d . 1 C
C1 0.33803(18) 0.19934(10) 0.94589(12) 0.0458(4) Uani d . 1 C
C8 0.24024(19) 0.49513(10) 0.98311(13) 0.0490(4) Uani d . 1 C
C9 0.20172(18) 0.56091(10) 0.88073(13) 0.0461(4) Uani d . 1 C
C2 0.25393(19) 0.23400(10) 1.04091(13) 0.0501(4) Uani d . 1 C
H2 0.2182 0.1914 1.1001 0.060 Uiso d R 1 H
C6 0.38615(19) 0.26117(11) 0.85936(12) 0.0499(4) Uani d . 1 C
H6 0.4441 0.2373 0.7937 0.060 Uiso d R 1 H
C5 0.34971(19) 0.35656(10) 0.86891(12) 0.0479(4) Uani d . 1 C
H5 0.3817 0.3982 0.8076 0.058 Uiso d R 1 H
C10 0.24350(18) 0.65607(10) 0.89759(13) 0.0500(4) Uani d . 1 C
H10 0.3070 0.6763 0.9703 0.060 Uiso d R 1 H
C3 0.22151(19) 0.32911(11) 1.05064(12) 0.0490(4) Uani d . 1 C
H3 0.1658 0.3520 1.1178 0.059 Uiso d R 1 H
O16 0.24448(19) 0.52616(8) 1.08362(10) 0.0749(4) Uani d . 1 O
C14 0.11188(19) 0.53244(11) 0.77437(14) 0.0539(4) Uani d . 1 C
H14 0.0845 0.4668 0.7616 0.065 Uiso d R 1 H
C11 0.19742(19) 0.72333(11) 0.81108(14) 0.0542(4) Uani d . 1 C
C12 0.1069(2) 0.69302(13) 0.70616(15) 0.0632(5) Uani d . 1 C
H12 0.0722 0.7374 0.6444 0.076 Uiso d R 1 H
C13 0.0641(2) 0.59906(13) 0.68804(14) 0.0626(5) Uani d . 1 C
H13 0.0006 0.5802 0.6147 0.075 Uiso d R 1 H
C7 0.4530(3) 0.06452(12) 0.85195(17) 0.0709(5) Uani d . 1 C
H7A 0.4758 -0.0012 0.8677 0.106 Uiso calc R 1 H
H7B 0.5627 0.0968 0.8450 0.106 Uiso calc R 1 H
H7C 0.3784 0.0709 0.7794 0.106 Uiso calc R 1 H
C15 0.2407(3) 0.82610(12) 0.83278(19) 0.0736(5) Uani d . 1 C
H15A 0.2383 0.8587 0.7584 0.110 Uiso calc R 1 H
H15B 0.3565 0.8315 0.8740 0.110 Uiso calc R 1 H
H15C 0.1551 0.8536 0.8798 0.110 Uiso calc R 1 H

loop_
_atom_site_aniso_label
_atom_site_aniso_U_11
_atom_site_aniso_U_22
_atom_site_aniso_U_33
_atom_site_aniso_U_12
_atom_site_aniso_U_13
_atom_site_aniso_U_23
O17 0.0704(7) 0.0439(6) 0.0613(7) 0.0045(5) 0.0041(5) 0.0042(5)
C4 0.0450(7) 0.0472(8) 0.0428(7) -0.0025(5) -0.0002(6) 0.0033(6)
C1 0.0447(7) 0.0447(8) 0.0464(8) -0.0014(5) -0.0043(6) 0.0024(6)
C8 0.0535(8) 0.0475(8) 0.0460(8) -0.0041(6) 0.0040(6) -0.0010(6)
C9 0.0421(7) 0.0470(8) 0.0491(8) 0.0007(6) 0.0039(6) 0.0028(6)
C2 0.0560(8) 0.0495(8) 0.0448(8) -0.0045(6) 0.0032(6) 0.0095(6)
C6 0.0522(8) 0.0528(8) 0.0453(8) 0.0021(6) 0.0070(6) 0.0007(6)
C5 0.0523(8) 0.0481(8) 0.0437(8) -0.0021(6) 0.0068(6) 0.0063(6)
C10 0.0467(8) 0.0492(8) 0.0535(8) -0.0004(6) 0.0008(6) 0.0027(6)
C3 0.0527(8) 0.0537(8) 0.0411(7) -0.0014(6) 0.0065(6) 0.0018(6)
O16 0.1252(12) 0.0527(7) 0.0467(7) -0.0029(6) 0.0080(6) -0.0034(5)
C14 0.0484(8) 0.0565(9) 0.0558(9) -0.0020(6) -0.0005(6) -0.0018(7)
C11 0.0457(8) 0.0522(9) 0.0647(10) 0.0032(6) 0.0052(7) 0.0111(7)
C12 0.0542(9) 0.0709(11) 0.0633(10) 0.0075(7) -0.0013(7) 0.0192(8)
C13 0.0548(9) 0.0765(11) 0.0540(9) 0.0024(8) -0.0096(7) 0.0032(8)
C7 0.0875(12) 0.0510(9) 0.0746(11) 0.0102(8) 0.0098(9) -0.0055(8)
C15 0.0782(12) 0.0522(10) 0.0897(13) 0.0021(8) 0.0039(10) 0.0160(9)

loop_
_atom_type_symbol
_atom_type_description
_atom_type_scat_dispersion_real
_atom_type_scat_dispersion_imag
_atom_type_scat_source
O O 0.0106 0.0060 'International Tables Vol C Tables 4.2.6.8 and 6.1.1.4'
H H 0.0000 0.0000 'International Tables Vol C Tables 4.2.6.8 and 6.1.1.4'
C C 0.0033 0.0016 'International Tables Vol C Tables 4.2.6.8 and 6.1.1.4'

loop_
_geom_angle_atom_site_label_1
_geom_angle_atom_site_label_2
_geom_angle_atom_site_label_3
_geom_angle
_geom_angle_publ_flag
C1 O17 C7 118.38(12) y
C5 C4 C3 118.06(13) ?
C5 C4 C8 123.38(12) ?
C3 C4 C8 118.43(13) ?
O17 C1 C6 124.86(13) y
O17 C1 C2 115.50(12) y
C6 C1 C2 119.64(13) ?
O16 C8 C4 119.64(13) ?
O16 C8 C9 119.24(13) ?
C4 C8 C9 121.10(12) ?
C14 C9 C10 119.14(13) ?
C14 C9 C8 122.62(13) ?
C10 C9 C8 117.96(13) ?
C3 C2 C1 120.37(13) ?
C3 C2 H2 119.7 ?
C1 C2 H2 120.0 ?
C5 C6 C1 119.45(13) ?
C5 C6 H6 120.8 ?
C1 C6 H6 119.7 ?
C6 C5 C4 121.61(13) ?
C6 C5 H5 118.5 ?
C4 C5 H5 119.9 ?
C11 C10 C9 121.74(14) ?
C11 C10 H10 118.5 ?
C9 C10 H10 119.8 ?
C2 C3 C4 120.84(14) ?
C2 C3 H3 119.3 ?
C4 C3 H3 119.9 ?
C13 C14 C9 119.55(15) ?
C13 C14 H14 120.9 ?
C9 C14 H14 119.6 ?
C12 C11 C10 117.88(15) ?
C12 C11 C15 121.51(14) ?
C10 C11 C15 120.59(15) ?
C13 C12 C11 121.16(15) ?
C13 C12 H12 118.5 ?
C11 C12 H12 120.4 ?
C12 C13 C14 120.53(15) ?
C12 C13 H13 119.3 ?
C14 C13 H13 120.2 ?
O17 C7 H7A 109.5 ?
O17 C7 H7B 109.5 ?
H7A C7 H7B 109.5 ?
O17 C7 H7C 109.5 ?
H7A C7 H7C 109.5 ?
H7B C7 H7C 109.5 ?
C11 C15 H15A 109.5 ?
C11 C15 H15B 109.5 ?
H15A C15 H15B 109.5 ?
C11 C15 H15C 109.5 ?
H15A C15 H15C 109.5 ?
H15B C15 H15C 109.5 ?

loop_
_geom_bond_atom_site_label_1
_geom_bond_atom_site_label_2
_geom_bond_distance
_geom_bond_publ_flag
O17 C1 1.3593(17) y
O17 C7 1.421(2) y
C4 C5 1.389(2) ?
C4 C3 1.399(2) ?
C4 C8 1.486(2) y
C1 C6 1.388(2) ?
C1 C2 1.391(2) ?
C8 O16 1.2192(18) y
C8 C9 1.496(2) y
C9 C14 1.390(2) ?
C9 C10 1.392(2) ?
C2 C3 1.374(2) ?
C2 H2 0.96 ?
C6 C5 1.384(2) ?
C6 H6 0.96 ?
C5 H5 0.96 ?
C10 C11 1.389(2) ?
C10 H10 0.96 ?
C3 H3 0.96 ?
C14 C13 1.383(2) ?
C14 H14 0.96 ?
C11 C12 1.387(2) ?
C11 C15 1.506(2) ?
C12 C13 1.379(3) ?
C12 H12 0.96 ?
C13 H13 0.96 ?
C7 H7A 0.96 ?
C7 H7B 0.96 ?
C7 H7C 0.96 ?
C15 H15A 0.96 ?
C15 H15B 0.96 ?
C15 H15C 0.96 ?

loop_
_geom_hbond_atom_site_label_D
_geom_hbond_atom_site_label_H
_geom_hbond_atom_site_label_A
_geom_hbond_site_symmetry_A
_geom_hbond_distance_DH
_geom_hbond_distance_HA
_geom_hbond_distance_DA
_geom_hbond_angle_DHA
C15 H15A O16 4_564 0.96 2.57 3.517(3) 169

loop_
_cod_related_entry_id
_cod_related_entry_database
_cod_related_entry_code
1 ChemSpider 13673966
